data_2013588
loop_
_publ_author_name
'Ersanl\?i, Cem C\"uneyt'
'Albayrak, \,Ci\<gdem'
'Odaba\;so\<glu, Mustafa'
'Erd\"onmez, Ahmet'

_publ_section_title 2-[(2-Hydroxy-4-nitrophenyl)aminomethylene]cyclohexa-3,5-dien-1(2<i>H</i>)-one
_journal_issue 10
_journal_name_full 'Acta Crystallographica Section C'
_journal_page_first o601
_journal_page_last o602
_journal_paper_doi 10.1107/S0108270103018456
_journal_volume 59
_journal_year 2003
_chemical_formula_iupac 'C13 H10 N2 O4'
_chemical_formula_moiety 'C13 H10 N2 O4'
_chemical_formula_sum 'C13 H10 N2 O4'
_chemical_formula_weight 258.23
_chemical_melting_point 496.1(10)
_chemical_name_systematic
;
 2-[(2-Hydroxy-4-Nitrophenyl)aminomethylene]cyclohexa-3,5-dien-1(2H)-one
;
_space_group_IT_number 14
_symmetry_cell_setting monoclinic
_symmetry_space_group_name_Hall '-P 2ybc'
_symmetry_space_group_name_H-M 'P 1 21/c 1'
_atom_sites_solution_hydrogens geom
_atom_sites_solution_primary direct
_atom_sites_solution_secondary difmap
_audit_creation_method SHELXL-97
_cell_angle_alpha 90.00
_cell_angle_beta 108.268(9)
_cell_angle_gamma 90.00
_cell_formula_units_Z 4
_cell_length_a 11.9528(13)
_cell_length_b 8.0910(5)
_cell_length_c 12.4205(14)
_cell_measurement_reflns_used 8569
_cell_measurement_temperature 293(2)
_cell_measurement_theta_max 24.23
_cell_measurement_theta_min 3.30
_cell_volume 1140.6(2)
_computing_cell_refinement X-AREA
_computing_data_collection 'X-AREA (Stoe & Cie, 2002)'
_computing_data_reduction 'X-RED (Stoe & Cie, 2002)'
_computing_molecular_graphics 'ORTEP-3 for Windows (Farrugia, 1997)'
_computing_publication_material 'WinGX (Farrugia, 1999)'
_computing_structure_refinement 'SHELXL97 (Sheldrick, 1997)'
_computing_structure_solution 'SHELXS97 (Sheldrick, 1990)'
_diffrn_ambient_temperature 293(2)
_diffrn_measured_fraction_theta_full 0.99
_diffrn_measured_fraction_theta_max 0.99
_diffrn_measurement_device 'two-circle goniometer'
_diffrn_measurement_device_type 'STOE IPDS 2'
_diffrn_measurement_method 'rotation method'
_diffrn_radiation_monochromator 'plane graphite'
_diffrn_radiation_source 'fine-focus sealed tube'
_diffrn_radiation_type MoK\a
_diffrn_radiation_wavelength 0.71073
_diffrn_reflns_av_R_equivalents 0.0357
_diffrn_reflns_av_sigmaI/netI 0.0261
_diffrn_reflns_limit_h_max 13
_diffrn_reflns_limit_h_min -15
_diffrn_reflns_limit_k_max 9
_diffrn_reflns_limit_k_min -10
_diffrn_reflns_limit_l_max 15
_diffrn_reflns_limit_l_min -15
_diffrn_reflns_number 8738
_diffrn_reflns_theta_full 27.14
_diffrn_reflns_theta_max 27.14
_diffrn_reflns_theta_min 1.79
_diffrn_standards_decay_% <2
_diffrn_standards_number 0
_exptl_absorpt_coefficient_mu 0.114
_exptl_absorpt_correction_type none
_exptl_crystal_colour red
_exptl_crystal_density_diffrn 1.504
_exptl_crystal_density_method 'not measured'
_exptl_crystal_description prism
_exptl_crystal_F_000 536
_exptl_crystal_size_max 0.60
_exptl_crystal_size_mid 0.30
_exptl_crystal_size_min 0.25
_refine_diff_density_max 0.154
_refine_diff_density_min -0.151
_refine_ls_extinction_coef 0.056(8)
_refine_ls_extinction_expression Fc^*^=kFc[1+0.001xFc^2^\l^3^/sin(2\q)]^-1/4^
_refine_ls_extinction_method SHELXL97
_refine_ls_goodness_of_fit_ref 1.037
_refine_ls_hydrogen_treatment mixed
_refine_ls_matrix_type full
_refine_ls_number_parameters 181
_refine_ls_number_reflns 2494
_refine_ls_number_restraints 0
_refine_ls_restrained_S_all 1.037
_refine_ls_R_factor_all 0.0472
_refine_ls_R_factor_gt 0.0383
_refine_ls_shift/su_max 0.000
_refine_ls_shift/su_mean 0.000
_refine_ls_structure_factor_coef Fsqd
_refine_ls_weighting_details 'calc w=1/[\s^2^(Fo^2^)+(0.0695P)^2^+0.0297P] where P=(Fo^2^+2Fc^2^)/3'
_refine_ls_weighting_scheme calc
_refine_ls_wR_factor_gt 0.1048
_refine_ls_wR_factor_ref 0.1083
_reflns_number_gt 1961
_reflns_number_total 2494
_reflns_threshold_expression I>2\s(I)
_cod_data_source_file fr1431.cif
_cod_data_source_block I
_cod_depositor_comments
;
The following automatic conversions were performed:

'_chemical_melting_point' value '222-224\%C' was changed to
'496.1(10)' - it was converted from degrees Celsius(C) to Kelvins(K),
the average value was taken and precision was estimated.

Automatic conversion script
Id: cif_fix_values 1646 2011-03-28 12:23:43Z adriana 

The following automatic conversions were performed:

'_chemical_melting_point' value '222-224\%C' was changed to
'496.1(10)' - it was converted from degrees Celsius(C) to Kelvins(K),
the average value was taken and precision was estimated.

Automatic conversion script
Id: cif_fix_values 1715 2011-07-08 13:25:40Z adriana 
;
_cod_original_cell_volume 1140.65(19)
_cod_original_sg_symbol_H-M 'P 21/c'
_cod_database_code 2013588
_cod_database_fobs_code 2013588

loop_
_symmetry_equiv_pos_as_xyz
'x, y, z'
'-x, y+1/2, -z+1/2'
'-x, -y, -z'
'x, -y-1/2, z-1/2'

loop_
_atom_site_label
_atom_site_fract_x
_atom_site_fract_y
_atom_site_fract_z
_atom_site_U_iso_or_equiv
_atom_site_adp_type
_atom_site_calc_flag
_atom_site_refinement_flags
_atom_site_occupancy
_atom_site_disorder_assembly
_atom_site_disorder_group
_atom_site_type_symbol
C1 0.65660(10) 0.11285(14) 0.60076(9) 0.0387(3) Uani d . 1 . . C
C2 0.76399(11) 0.02430(17) 0.63365(10) 0.0488(3) Uani d . 1 . . C
H2 0.8029 0.0072 0.7103 0.059 Uiso calc R 1 . . H
C3 0.81175(12) -0.03669(17) 0.55544(12) 0.0507(3) Uani d . 1 . . C
H3 0.8829 -0.0935 0.5800 0.061 Uiso calc R 1 . . H
C4 0.75612(12) -0.01568(17) 0.43917(11) 0.0497(3) Uani d . 1 . . C
H4 0.7893 -0.0597 0.3870 0.060 Uiso calc R 1 . . H
C5 0.65280(11) 0.06998(17) 0.40300(10) 0.0453(3) Uani d . 1 . . C
H5 0.6158 0.0845 0.3257 0.054 Uiso calc R 1 . . H
C6 0.60099(10) 0.13719(14) 0.48134(9) 0.0382(3) Uani d . 1 . . C
C7 0.49632(10) 0.22855(15) 0.44146(9) 0.0395(3) Uani d . 1 . . C
H7 0.4610 0.2390 0.3636 0.047 Uiso calc R 1 . . H
C8 0.34224(10) 0.39415(14) 0.47974(9) 0.0379(3) Uani d . 1 . . C
C9 0.31734(10) 0.47537(14) 0.56910(9) 0.0399(3) Uani d . 1 . . C
C10 0.21513(11) 0.56742(15) 0.54729(10) 0.0439(3) Uani d . 1 . . C
H10 0.1964 0.6206 0.6058 0.053 Uiso calc R 1 . . H
C11 0.14172(10) 0.57880(16) 0.43745(11) 0.0439(3) Uani d . 1 . . C
C12 0.16516(12) 0.50230(17) 0.34786(11) 0.0514(3) Uani d . 1 . . C
H12 0.1142 0.5138 0.2743 0.062 Uiso calc R 1 . . H
C13 0.26595(12) 0.40833(17) 0.36991(10) 0.0495(3) Uani d . 1 . . C
H13 0.2830 0.3541 0.3109 0.059 Uiso calc R 1 . . H
N1 0.44629(8) 0.29958(12) 0.50916(8) 0.0389(2) Uani d . 1 . . N
N2 0.03319(10) 0.67526(15) 0.41591(11) 0.0557(3) Uani d . 1 . . N
O1 0.61009(7) 0.16936(11) 0.67479(6) 0.0458(2) Uani d . 1 . . O
O2 0.39673(8) 0.45970(13) 0.67292(7) 0.0556(3) Uani d . 1 . . O
O3 0.00891(10) 0.73020(18) 0.49683(11) 0.0821(4) Uani d . 1 . . O
O4 -0.02877(10) 0.69607(16) 0.31818(10) 0.0836(4) Uani d . 1 . . O
H11 0.4902(14) 0.281(2) 0.5874(15) 0.069(5) Uiso d . 1 . . H
H21 0.3850(17) 0.538(3) 0.7233(17) 0.089(6) Uiso d . 1 . . H

loop_
_atom_site_aniso_label
_atom_site_aniso_U_11
_atom_site_aniso_U_22
_atom_site_aniso_U_33
_atom_site_aniso_U_12
_atom_site_aniso_U_13
_atom_site_aniso_U_23
C1 0.0416(6) 0.0406(6) 0.0335(5) -0.0020(5) 0.0112(4) 0.0006(4)
C2 0.0476(7) 0.0570(8) 0.0379(6) 0.0077(6) 0.0076(5) 0.0023(5)
C3 0.0450(7) 0.0549(8) 0.0513(7) 0.0075(6) 0.0136(5) -0.0003(6)
C4 0.0510(7) 0.0576(8) 0.0446(7) 0.0043(6) 0.0210(5) -0.0042(5)
C5 0.0499(7) 0.0515(7) 0.0356(6) -0.0004(5) 0.0152(5) -0.0007(5)
C6 0.0410(6) 0.0404(6) 0.0327(5) -0.0027(5) 0.0111(4) 0.0011(4)
C7 0.0441(6) 0.0418(6) 0.0315(5) -0.0022(5) 0.0103(4) 0.0011(4)
C8 0.0395(6) 0.0367(6) 0.0342(5) -0.0001(4) 0.0068(4) 0.0014(4)
C9 0.0406(6) 0.0430(6) 0.0330(5) -0.0013(5) 0.0071(4) -0.0012(4)
C10 0.0431(6) 0.0466(7) 0.0427(6) -0.0004(5) 0.0144(5) -0.0024(5)
C11 0.0368(6) 0.0421(6) 0.0492(7) -0.0007(5) 0.0080(5) 0.0008(5)
C12 0.0514(7) 0.0556(8) 0.0380(6) 0.0068(6) 0.0006(5) 0.0007(5)
C13 0.0566(7) 0.0537(7) 0.0331(6) 0.0085(6) 0.0070(5) -0.0027(5)
N1 0.0420(5) 0.0410(5) 0.0314(5) 0.0021(4) 0.0080(4) 0.0009(4)
N2 0.0411(6) 0.0543(7) 0.0663(7) 0.0028(5) 0.0090(5) -0.0003(6)
O1 0.0499(5) 0.0561(5) 0.0319(4) 0.0070(4) 0.0134(3) 0.0019(3)
O2 0.0549(5) 0.0721(6) 0.0318(4) 0.0164(5) 0.0024(4) -0.0086(4)
O3 0.0593(6) 0.1041(10) 0.0859(9) 0.0252(6) 0.0268(6) -0.0060(7)
O4 0.0609(7) 0.0919(9) 0.0752(8) 0.0244(6) -0.0114(6) 0.0003(6)

loop_
_atom_type_symbol
_atom_type_description
_atom_type_scat_dispersion_real
_atom_type_scat_dispersion_imag
_atom_type_scat_source
C C 0.0033 0.0016 'International Tables Vol C Tables 4.2.6.8 and 6.1.1.4'
H H 0.0000 0.0000 'International Tables Vol C Tables 4.2.6.8 and 6.1.1.4'
N N 0.0061 0.0033 'International Tables Vol C Tables 4.2.6.8 and 6.1.1.4'
O O 0.0106 0.0060 'International Tables Vol C Tables 4.2.6.8 and 6.1.1.4'

loop_
_geom_angle_atom_site_label_1
_geom_angle_atom_site_label_2
_geom_angle_atom_site_label_3
_geom_angle
_geom_angle_publ_flag
O1 C1 C2 121.7(2) yes
O1 C1 C6 121.4(2) yes
C2 C1 C6 116.9(2) ?
C3 C2 C1 121.5(2) ?
C3 C2 H2 119.3 ?
C1 C2 H2 119.3 ?
C2 C3 C4 121.5(2) ?
C2 C3 H3 119.3 ?
C4 C3 H3 119.3 ?
C5 C4 C3 119.4(2) ?
C5 C4 H4 120.3 ?
C3 C4 H4 120.3 ?
C4 C5 C6 121.0(2) ?
C4 C5 H5 119.5 ?
C6 C5 H5 119.5 ?
C7 C6 C5 119.6(2) ?
C7 C6 C1 120.6(2) ?
C5 C6 C1 119.8(2) ?
N1 C7 C6 122.8(2) yes
N1 C7 H7 118.6 ?
C6 C7 H7 118.6 ?
C13 C8 C9 120.2(2) ?
C13 C8 N1 123.7(2) yes
C9 C8 N1 116.1(2) yes
O2 C9 C10 123.5(2) yes
O2 C9 C8 117.0(2) yes
C10 C9 C8 119.5(2) ?
C11 C10 C9 118.7(2) ?
C11 C10 H10 120.6 ?
C9 C10 H10 120.6 ?
C10 C11 C12 122.9(2) ?
C10 C11 N2 118.1(2) yes
C12 C11 N2 119.0(2) yes
C11 C12 C13 118.3(2) ?
C11 C12 H12 120.8 ?
C13 C12 H12 120.8 ?
C12 C13 C8 120.4(2) ?
C12 C13 H13 119.8 ?
C8 C13 H13 119.8 ?
C7 N1 C8 128.1(2) yes
C7 N1 H11 111.5(10) ?
C8 N1 H11 120.4(10) ?
O3 N2 O4 123.0(2) yes
O3 N2 C11 118.1(2) yes
O4 N2 C11 118.8(2) yes
C9 O2 H21 111.7(13) ?

loop_
_geom_bond_atom_site_label_1
_geom_bond_atom_site_label_2
_geom_bond_site_symmetry_2
_geom_bond_distance
_geom_bond_publ_flag
C1 O1 . 1.298(2) yes
C1 C2 . 1.414(2) ?
C1 C6 . 1.437(2) ?
C2 C3 . 1.365(2) ?
C2 H2 . 0.9300 ?
C3 C4 . 1.398(2) ?
C3 H3 . 0.9300 ?
C4 C5 . 1.364(2) ?
C4 H4 . 0.9300 ?
C5 C6 . 1.416(2) ?
C5 H5 . 0.9300 ?
C6 C7 . 1.403(2) ?
C7 N1 . 1.308(2) yes
C7 H7 . 0.9300 ?
C8 C13 . 1.388(2) ?
C8 C9 . 1.400(2) ?
C8 N1 . 1.407(2) yes
C9 O2 . 1.346(2) yes
C9 C10 . 1.384(2) ?
C10 C11 . 1.375(2) ?
C10 H10 . 0.9300 ?
C11 C12 . 1.377(2) ?
C11 N2 . 1.465(2) yes
C12 C13 . 1.378(2) ?
C12 H12 . 0.9300 ?
C13 H13 . 0.9300 ?
N1 H11 . 0.96(2) ?
N2 O3 . 1.214(2) yes
N2 O4 . 1.219(2) yes
O2 H21 . 0.93(2) ?

loop_
_geom_hbond_atom_site_label_D
_geom_hbond_atom_site_label_H
_geom_hbond_atom_site_label_A
_geom_hbond_site_symmetry_A
_geom_hbond_distance_DH
_geom_hbond_distance_HA
_geom_hbond_distance_DA
_geom_hbond_angle_DHA
N1 H11 O1 . 0.96(2) 1.76(2) 2.579(2) 142.0(15)
O2 H21 O1 2_656 0.93(2) 1.64(2) 2.561(2) 169.5(2)
C3 H3 O3 1_645 0.93 2.52 3.274(2) 138.4
C2 H2 O4 4_666 0.93 2.62 3.318(2) 132.4

loop_
_geom_torsion_atom_site_label_1
_geom_torsion_atom_site_label_2
_geom_torsion_atom_site_label_3
_geom_torsion_atom_site_label_4
_geom_torsion
O1 C1 C2 C3 179.15(12)
C6 C1 C2 C3 -0.71(19)
C1 C2 C3 C4 -0.6(2)
C2 C3 C4 C5 1.1(2)
C3 C4 C5 C6 -0.3(2)
C4 C5 C6 C7 178.26(12)
C4 C5 C6 C1 -1.06(19)
O1 C1 C6 C7 2.34(18)
C2 C1 C6 C7 -177.80(11)
O1 C1 C6 C5 -178.35(11)
C2 C1 C6 C5 1.51(17)
C5 C6 C7 N1 -177.20(11)
C1 C6 C7 N1 2.11(18)
C13 C8 C9 O2 -178.30(12)
N1 C8 C9 O2 2.17(16)
C13 C8 C9 C10 1.12(18)
N1 C8 C9 C10 -178.41(10)
O2 C9 C10 C11 178.20(12)
C8 C9 C10 C11 -1.17(18)
C9 C10 C11 C12 0.14(19)
C9 C10 C11 N2 179.35(11)
C10 C11 C12 C13 1.0(2)
N2 C11 C12 C13 -178.25(12)
C11 C12 C13 C8 -1.0(2)
C9 C8 C13 C12 0.0(2)
N1 C8 C13 C12 179.48(12)
C6 C7 N1 C8 179.82(11)
C13 C8 N1 C7 9.23(19)
C9 C8 N1 C7 -171.26(11)
C10 C11 N2 O3 -5.37(19)
C12 C11 N2 O3 173.87(13)
C10 C11 N2 O4 175.00(12)
C12 C11 N2 O4 -5.76(19)
